data_1505752
loop_
_publ_author_name
'Xie, Zengqi'
'Yang, Bing'
'Xie, Weijie'
'Liu, Linlin'
'Shen, Fangzhong'
'Wang, Huan'
'Yang, Xuyan'
'Wang, Zhiming'
'Li, Yupeng'
'Hanif, Muddasir'
'Yang, Guangdi'
'Ye, Ling'
'Ma, Yuguang'

_publ_section_title
;
 A class of nonplanar conjugated compounds with aggregation-induced
 emission: structural and optical properties of
 2,5-diphenyl-1,4-distyrylbenzene derivatives with all cis double bonds.
;
_journal_issue 42
_journal_name_full 'The journal of physical chemistry. B'
_journal_page_first 20993
_journal_page_last 21000
_journal_paper_doi 10.1021/jp064069q
_journal_volume 110
_journal_year 2006
_chemical_formula_sum 'C38 H34'
_chemical_formula_weight 490.65
_chemical_name_systematic
; 
 ? 
;
_space_group_IT_number 14
_symmetry_cell_setting monoclinic
_symmetry_space_group_name_Hall '-P 2ybc'
_symmetry_space_group_name_H-M 'P 1 21/c 1'
_atom_sites_solution_hydrogens geom
_atom_sites_solution_primary direct
_atom_sites_solution_secondary difmap
_audit_creation_method SHELXL-97
_cell_angle_alpha 90.00
_cell_angle_beta 90.36(3)
_cell_angle_gamma 90.00
_cell_formula_units_Z 2
_cell_length_a 13.600(3)
_cell_length_b 18.604(4)
_cell_length_c 5.6750(11)
_cell_measurement_temperature 293(2)
_cell_volume 1435.8(5)
_computing_structure_refinement 'SHELXL-97 (Sheldrick, 1997)'
_computing_structure_solution 'SHELXS-97 (Sheldrick, 1990)'
_diffrn_ambient_temperature 293(2)
_diffrn_measured_fraction_theta_full 0.996
_diffrn_measured_fraction_theta_max 0.996
_diffrn_radiation_monochromator graphite
_diffrn_radiation_source 'fine-focus sealed tube'
_diffrn_radiation_type MoK\a
_diffrn_radiation_wavelength 0.71073
_diffrn_reflns_av_R_equivalents 0.0541
_diffrn_reflns_av_sigmaI/netI 0.0457
_diffrn_reflns_limit_h_max 17
_diffrn_reflns_limit_h_min -17
_diffrn_reflns_limit_k_max 24
_diffrn_reflns_limit_k_min -24
_diffrn_reflns_limit_l_max 7
_diffrn_reflns_limit_l_min -7
_diffrn_reflns_number 13786
_diffrn_reflns_theta_full 27.48
_diffrn_reflns_theta_max 27.48
_diffrn_reflns_theta_min 3.00
_exptl_absorpt_coefficient_mu 0.064
_exptl_crystal_colour colorless
_exptl_crystal_density_diffrn 1.135
_exptl_crystal_density_method 'not measured'
_exptl_crystal_description block
_exptl_crystal_F_000 524
_exptl_crystal_size_max 0.353
_exptl_crystal_size_mid 0.277
_exptl_crystal_size_min 0.159
_refine_diff_density_max 0.171
_refine_diff_density_min -0.116
_refine_diff_density_rms 0.030
_refine_ls_extinction_coef 0.000(2)
_refine_ls_extinction_expression Fc^*^=kFc[1+0.001xFc^2^\l^3^/sin(2\q)]^-1/4^
_refine_ls_extinction_method SHELXL
_refine_ls_goodness_of_fit_ref 1.024
_refine_ls_hydrogen_treatment mixed
_refine_ls_matrix_type full
_refine_ls_number_parameters 241
_refine_ls_number_reflns 3281
_refine_ls_number_restraints 0
_refine_ls_restrained_S_all 1.024
_refine_ls_R_factor_all 0.1012
_refine_ls_R_factor_gt 0.0491
_refine_ls_shift/su_max 0.001
_refine_ls_shift/su_mean 0.000
_refine_ls_structure_factor_coef Fsqd
_refine_ls_weighting_details 'calc w=1/[\s^2^(Fo^2^)+(0.0578P)^2^+0.0805P] where P=(Fo^2^+2Fc^2^)/3'
_refine_ls_weighting_scheme calc
_refine_ls_wR_factor_gt 0.1099
_refine_ls_wR_factor_ref 0.1293
_reflns_number_gt 1851
_reflns_number_total 3281
_reflns_threshold_expression >2sigma(I)
_cod_data_source_file jp064069qsi20060629_045743.cif
_cod_data_source_block cis-4me
_cod_depositor_comments
;
The following automatic conversions were performed:

'_symmetry_cell_setting' value 'Monoclinic' changed to 'monoclinic'
according to /home/saulius/struct/CIF-dictionaries/cif_core.dic
dictionary named 'cif_core.dic' version 2.4.1 from 2010-06-29.

Automatic conversion script
Id: cif_fix_values 1715 2011-07-08 13:25:40Z adriana 
;
_cod_original_cell_volume 1435.9(5)
_cod_original_sg_symbol_H-M P2(1)/c
_cod_database_code 1505752

loop_
_symmetry_equiv_pos_as_xyz
'x, y, z'
'-x, y+1/2, -z+1/2'
'-x, -y, -z'
'x, -y-1/2, z-1/2'

loop_
_atom_site_label
_atom_site_type_symbol
_atom_site_fract_x
_atom_site_fract_y
_atom_site_fract_z
_atom_site_U_iso_or_equiv
_atom_site_adp_type
_atom_site_occupancy
_atom_site_symmetry_multiplicity
_atom_site_calc_flag
C16 C 0.79842(14) 0.64343(10) 0.2834(4) 0.0620(5) Uani 1 1 d
C2 C 0.47906(11) 0.57458(9) 0.0007(3) 0.0455(4) Uani 1 1 d
C3 C 0.56345(11) 0.54805(9) 0.1145(3) 0.0450(4) Uani 1 1 d
C12 C 0.63427(12) 0.59647(9) 0.2382(3) 0.0455(4) Uani 1 1 d
C1 C 0.41771(12) 0.52503(9) -0.1125(3) 0.0473(4) Uani 1 1 d
C4 C 0.45902(13) 0.65241(9) -0.0121(3) 0.0511(4) Uani 1 1 d
C6 C 0.27415(12) 0.65527(9) 0.0200(3) 0.0494(4) Uani 1 1 d
C13 C 0.60593(15) 0.63810(11) 0.4292(3) 0.0585(5) Uani 1 1 d
C11 C 0.25587(14) 0.60409(9) 0.1935(3) 0.0547(5) Uani 1 1 d
C5 C 0.37245(13) 0.68575(10) -0.0148(3) 0.0534(5) Uani 1 1 d
C7 C 0.19547(14) 0.67804(11) -0.1190(3) 0.0575(5) Uani 1 1 d
C17 C 0.73130(13) 0.59999(10) 0.1659(4) 0.0554(5) Uani 1 1 d
C10 C 0.16419(14) 0.57454(10) 0.2236(3) 0.0602(5) Uani 1 1 d
C15 C 0.76885(15) 0.68335(10) 0.4730(4) 0.0604(5) Uani 1 1 d
C8 C 0.10218(14) 0.64950(11) -0.0933(4) 0.0633(5) Uani 1 1 d
C9 C 0.08799(16) 0.59742(11) 0.0774(4) 0.0663(5) Uani 1 1 d
C14 C 0.67339(16) 0.68097(11) 0.5454(4) 0.0648(5) Uani 1 1 d
C19 C 0.1473(3) 0.51782(17) 0.4092(6) 0.0897(8) Uani 1 1 d
C18 C 0.0187(2) 0.6745(2) -0.2488(7) 0.0965(9) Uani 1 1 d
H1 H 0.3577(13) 0.5418(9) -0.197(3) 0.056(5) Uiso 1 1 d
H7 H 0.2087(13) 0.7141(11) -0.238(3) 0.070(6) Uiso 1 1 d
H11 H 0.3122(12) 0.5891(9) 0.297(3) 0.055(5) Uiso 1 1 d
H4 H 0.5199(13) 0.6821(9) -0.025(3) 0.056(5) Uiso 1 1 d
H13 H 0.5394(15) 0.6353(10) 0.481(3) 0.066(6) Uiso 1 1 d
H5 H 0.3748(12) 0.7362(10) -0.041(3) 0.060(5) Uiso 1 1 d
H17 H 0.7531(15) 0.5718(11) 0.028(4) 0.076(6) Uiso 1 1 d
H16 H 0.8690(16) 0.6422(11) 0.227(4) 0.078(6) Uiso 1 1 d
H14 H 0.6522(16) 0.7082(13) 0.681(4) 0.093(7) Uiso 1 1 d
H9 H 0.0209(15) 0.5750(11) 0.095(3) 0.078(6) Uiso 1 1 d
H15 H 0.8155(15) 0.7139(11) 0.550(3) 0.075(6) Uiso 1 1 d
H19A H 0.084(3) 0.494(2) 0.371(7) 0.182(16) Uiso 1 1 d
H18A H 0.029(3) 0.666(2) -0.402(8) 0.164(16) Uiso 1 1 d
H18B H -0.039(3) 0.6519(18) -0.224(6) 0.151(14) Uiso 1 1 d
H19B H 0.135(3) 0.535(2) 0.560(8) 0.198(18) Uiso 1 1 d
H18C H 0.011(2) 0.724(2) -0.248(6) 0.160(15) Uiso 1 1 d
H19C H 0.206(3) 0.4878(19) 0.420(6) 0.162(14) Uiso 1 1 d

loop_
_atom_site_aniso_label
_atom_site_aniso_U_11
_atom_site_aniso_U_22
_atom_site_aniso_U_33
_atom_site_aniso_U_23
_atom_site_aniso_U_13
_atom_site_aniso_U_12
C16 0.0411(10) 0.0583(12) 0.0864(14) 0.0004(11) -0.0065(10) -0.0031(8)
C2 0.0403(9) 0.0480(10) 0.0484(9) -0.0034(8) 0.0004(7) -0.0016(7)
C3 0.0394(9) 0.0494(10) 0.0463(9) -0.0060(8) 0.0003(7) -0.0022(7)
C12 0.0443(9) 0.0442(9) 0.0481(9) -0.0023(8) -0.0053(7) -0.0014(7)
C1 0.0404(9) 0.0492(10) 0.0521(9) -0.0062(8) -0.0043(8) 0.0017(7)
C4 0.0490(10) 0.0461(10) 0.0580(10) -0.0013(8) -0.0034(8) -0.0045(8)
C6 0.0522(10) 0.0413(9) 0.0546(10) -0.0017(8) -0.0009(8) 0.0068(8)
C13 0.0514(11) 0.0672(12) 0.0570(11) -0.0122(10) 0.0027(9) -0.0072(9)
C11 0.0540(11) 0.0536(11) 0.0565(10) 0.0036(9) 0.0000(9) 0.0111(9)
C5 0.0579(11) 0.0419(10) 0.0603(11) 0.0030(9) -0.0048(8) 0.0002(8)
C7 0.0588(12) 0.0537(11) 0.0598(11) 0.0054(10) -0.0058(9) 0.0080(9)
C17 0.0468(10) 0.0555(11) 0.0639(11) -0.0057(9) -0.0016(8) -0.0003(8)
C10 0.0592(12) 0.0562(11) 0.0654(11) 0.0041(9) 0.0118(9) 0.0081(9)
C15 0.0584(12) 0.0492(11) 0.0734(13) -0.0016(10) -0.0232(10) -0.0046(9)
C8 0.0522(11) 0.0662(12) 0.0714(12) -0.0035(11) -0.0082(9) 0.0097(9)
C9 0.0527(12) 0.0651(13) 0.0813(14) -0.0054(11) 0.0093(10) 0.0016(10)
C14 0.0717(14) 0.0631(12) 0.0593(11) -0.0147(10) -0.0101(10) -0.0039(10)
C19 0.090(2) 0.0843(18) 0.095(2) 0.0281(15) 0.0285(16) 0.0034(15)
C18 0.0675(17) 0.113(3) 0.108(2) 0.007(2) -0.0317(16) 0.0110(17)

loop_
_atom_type_symbol
_atom_type_description
_atom_type_scat_dispersion_real
_atom_type_scat_dispersion_imag
_atom_type_scat_source
C C 0.0033 0.0016 'International Tables Vol C Tables 4.2.6.8 and 6.1.1.4'
H H 0.0000 0.0000 'International Tables Vol C Tables 4.2.6.8 and 6.1.1.4'

loop_
_geom_angle_atom_site_label_1
_geom_angle_atom_site_label_2
_geom_angle_atom_site_label_3
_geom_angle
_geom_angle_site_symmetry_1
C15 C16 C17 119.9(2) .
C1 C2 C3 117.65(15) .
C1 C2 C4 121.03(14) .
C3 C2 C4 121.22(14) .
C1 C3 C2 119.53(14) 3_665
C1 C3 C12 118.58(14) 3_665
C2 C3 C12 121.89(15) .
C17 C12 C13 118.28(16) .
C17 C12 C3 120.19(15) .
C13 C12 C3 121.52(16) .
C3 C1 C2 122.82(14) 3_665
C5 C4 C2 128.41(17) .
C7 C6 C11 117.95(17) .
C7 C6 C5 120.28(16) .
C11 C6 C5 121.76(15) .
C14 C13 C12 120.55(19) .
C10 C11 C6 121.82(17) .
C4 C5 C6 128.70(17) .
C8 C7 C6 121.71(19) .
C12 C17 C16 120.70(18) .
C11 C10 C9 118.49(18) .
C11 C10 C19 120.6(2) .
C9 C10 C19 120.9(2) .
C14 C15 C16 120.22(18) .
C7 C8 C9 118.31(18) .
C7 C8 C18 120.5(2) .
C9 C8 C18 121.2(2) .
C8 C9 C10 121.67(19) .
C15 C14 C13 120.4(2) .

loop_
_geom_bond_atom_site_label_1
_geom_bond_atom_site_label_2
_geom_bond_distance
_geom_bond_site_symmetry_2
C16 C15 1.370(3) .
C16 C17 1.387(3) .
C2 C1 1.397(2) .
C2 C3 1.403(2) .
C2 C4 1.475(2) .
C3 C1 1.384(2) 3_665
C3 C12 1.491(2) .
C12 C17 1.386(2) .
C12 C13 1.389(2) .
C1 C3 1.384(2) 3_665
C4 C5 1.331(2) .
C6 C7 1.391(2) .
C6 C11 1.393(2) .
C6 C5 1.467(2) .
C13 C14 1.380(3) .
C11 C10 1.374(3) .
C7 C8 1.384(3) .
C10 C9 1.390(3) .
C10 C19 1.510(3) .
C15 C14 1.365(3) .
C8 C9 1.385(3) .
C8 C18 1.507(3) .
